data_1010628
loop_
_publ_author_name
'Corey, R B'
'Wyckoff, R W G'

_publ_section_title
;
The crystal structure of silver sulfate tetrammoniate
;
_journal_coden_ASTM ZEKGAX
_journal_name_full
;
Zeitschrift fuer Kristallographie, Kristallgeometrie, Kristallphysik,
Kristallchemie (-144,1977)
;
_journal_page_first 264
_journal_page_last 274
_journal_volume 87
_journal_year 1934
_chemical_formula_structural 'Ag2 S O4 (N H3)4'
_chemical_formula_sum 'Ag2 H12 N4 O4 S'
_chemical_name_systematic 'Silver sulfate tetrammonia'
_space_group_IT_number 114
_symmetry_cell_setting tetragonal
_symmetry_Int_Tables_number 114
_symmetry_space_group_name_Hall 'P -4 2n'
_symmetry_space_group_name_H-M 'P -4 21 c'
_cell_angle_alpha 90
_cell_angle_beta 90
_cell_angle_gamma 90
_cell_formula_units_Z 2
_cell_length_a 8.43
_cell_length_b 8.43
_cell_length_c 6.35
_cell_volume 451.3
_exptl_crystal_density_meas 2.77
_cod_original_formula_sum 'H12 Ag2 N4 O4 S'
_cod_database_code 1010628

loop_
_symmetry_equiv_pos_as_xyz
x,y,z
1/2-x,1/2+y,1/2-z
-x,-y,z
1/2+x,1/2-y,1/2-z
-y,x,-z
1/2-y,1/2-x,1/2+z
y,-x,-z
1/2+y,1/2+x,1/2+z

loop_
_atom_site_label
_atom_site_type_symbol
_atom_site_symmetry_multiplicity
_atom_site_Wyckoff_symbol
_atom_site_fract_x
_atom_site_fract_y
_atom_site_fract_z
_atom_site_occupancy
_atom_site_attached_hydrogens
_atom_site_calc_flag
Ag1 Ag1+ 4 d 0. 0.5 0.5 1. 0 d
S1 S6+ 2 a 0. 0. 0. 1. 0 d
O1 O2- 8 e 0.14 0.07 0.15 1. 0 d
N1 N3- 8 e 0.1 0.3 0.5 1. 3 d

loop_
_atom_type_symbol
_atom_type_oxidation_number
Ag1+ 1.000
S6+ 6.000
O2- -2.000
N3- -3.000
H1+ 1.000
